data_7022748
loop_
_publ_author_name
'Sim\~oes, Tatiana R G'
'Mambrini, Raquel V.'
'Reis, Daniella O.'
'Marinho, Maria V.'
'Ribeiro, Marcos A.'
'Pinheiro, Carlos B.'
'Ferrando-Soria, Jes\'us'
'D\'eniz, Mariadel'
'Ruiz-P\'erez, Catalina'
'Cangussu, Danielle'
'Stumpf, Humberto O.'
'Lloret, Francesc'
'Julve, Miguel'

_publ_section_title
;
 Copper(II) assembling with bis(2-pyridylcarbonyl)amidate and
 N,N'-2,2-phenylenebis(oxamate).
;
_journal_issue 16
_journal_name_full 'Dalton transactions (Cambridge, England : 2003)'
_journal_page_first 5778
_journal_page_last 5795
_journal_paper_doi 10.1039/c3dt32949f
_journal_volume 42
_journal_year 2013
_chemical_formula_moiety 'C68 H44 Cu4 N16 O20, 6(H2 O)'
_chemical_formula_sum 'C68 H56 Cu4 N16 O26'
_chemical_formula_weight 1767.49
_space_group_crystal_system triclinic
_space_group_IT_number 2
_space_group_name_Hall '-P 1'
_space_group_name_H-M_alt 'P -1'
_symmetry_space_group_name_Hall '-P 1'
_symmetry_space_group_name_H-M 'P -1'
_atom_sites_solution_hydrogens geom
_atom_sites_solution_primary direct
_atom_sites_solution_secondary difmap
_audit_conform_dict_location ftp://ftp.iucr.org/pub/cif_core.dic
_audit_conform_dict_name cif_core.dic
_audit_conform_dict_version 2.4
_audit_creation_date 2012-10-23T12:20:05-00:00
_audit_creation_method 'WinGX routine CIF_UPDATE'
_cell_angle_alpha 75.037(7)
_cell_angle_beta 80.294(5)
_cell_angle_gamma 89.324(5)
_cell_formula_units_Z 1
_cell_length_a 9.4297(4)
_cell_length_b 11.2189(9)
_cell_length_c 17.0787(13)
_cell_measurement_reflns_used 10230
_cell_measurement_temperature 260(2)
_cell_measurement_theta_max 29.6846
_cell_measurement_theta_min 2.7086
_cell_volume 1719.6(2)
_computing_cell_refinement
;
CrysAlisPro, Agilent Technologies,
Version 1.171.35.15 (release 03-08-2011 CrysAlis171 .NET)
(compiled Aug 3 2011,13:03:54)
;
_computing_data_collection
;
CrysAlisPro, Agilent Technologies,
Version 1.171.35.15 (release 03-08-2011 CrysAlis171 .NET)
(compiled Aug 3 2011,13:03:54)
;
_computing_data_reduction
;
CrysAlisPro, Agilent Technologies,
Version 1.171.35.15 (release 03-08-2011 CrysAlis171 .NET)
(compiled Aug 3 2011,13:03:54)
;
_computing_structure_refinement 'SHELXL-97 (Sheldrick, 1997)'
_computing_structure_solution 'SHELXS-97 (Sheldrick, 1990)'
_diffrn_ambient_temperature 260.00(14)
_diffrn_detector_area_resol_mean 10.4186
_diffrn_measured_fraction_theta_full 0.997
_diffrn_measured_fraction_theta_max 0.997
_diffrn_measurement_device_type 'Xcalibur, Atlas, Gemini ultra'
_diffrn_measurement_method '\w scans'
_diffrn_orient_matrix_UB_11 0.0212853
_diffrn_orient_matrix_UB_12 -0.0622193
_diffrn_orient_matrix_UB_13 0.0075382
_diffrn_orient_matrix_UB_21 0.0048842
_diffrn_orient_matrix_UB_22 0.0030457
_diffrn_orient_matrix_UB_23 -0.0423764
_diffrn_orient_matrix_UB_31 0.0731646
_diffrn_orient_matrix_UB_32 0.0201745
_diffrn_orient_matrix_UB_33 -0.0071677
_diffrn_radiation_monochromator graphite
_diffrn_radiation_source 'Enhance (Mo) X-ray Source'
_diffrn_radiation_type 'Mo K\a'
_diffrn_radiation_wavelength 0.7107
_diffrn_reflns_av_R_equivalents 0.0559
_diffrn_reflns_av_unetI/netI 0.035
_diffrn_reflns_limit_h_max 12
_diffrn_reflns_limit_h_min -12
_diffrn_reflns_limit_k_max 14
_diffrn_reflns_limit_k_min -14
_diffrn_reflns_limit_l_max 22
_diffrn_reflns_limit_l_min -22
_diffrn_reflns_number 61078
_diffrn_reflns_theta_full 27.48
_diffrn_reflns_theta_max 27.48
_diffrn_reflns_theta_min 2.71
_exptl_absorpt_coefficient_mu 1.32
_exptl_absorpt_correction_T_max 0.946
_exptl_absorpt_correction_T_min 0.523
_exptl_absorpt_correction_type analytical
_exptl_absorpt_process_details
;
CrysAlisPro, Agilent Technologies,
Version 1.171.35.15 (release 03-08-2011 CrysAlis171 .NET)
(compiled Aug 3 2011,13:03:54)
Analytical numeric absorption correction using a multifaceted crystal
model based on expressions derived by R.C. Clark & J.S.
(Clark, R. C. & Reid, J. S. (1995). Acta Cryst. A51, 887-897)
;
_exptl_crystal_colour blue
_exptl_crystal_density_diffrn 1.707
_exptl_crystal_description prismatic
_exptl_crystal_F_000 900
_exptl_crystal_size_max 0.5032
_exptl_crystal_size_mid 0.087
_exptl_crystal_size_min 0.022
_refine_diff_density_max 0.634
_refine_diff_density_min -0.471
_refine_diff_density_rms 0.063
_refine_ls_extinction_method none
_refine_ls_goodness_of_fit_ref 1.025
_refine_ls_hydrogen_treatment mixed
_refine_ls_matrix_type full
_refine_ls_number_parameters 531
_refine_ls_number_reflns 7869
_refine_ls_number_restraints 9
_refine_ls_restrained_S_all 1.025
_refine_ls_R_factor_all 0.0573
_refine_ls_R_factor_gt 0.0392
_refine_ls_shift/su_max 0.001
_refine_ls_shift/su_mean 0
_refine_ls_structure_factor_coef Fsqd
_refine_ls_weighting_details 'calc w=1/[\s^2^(Fo^2^)+(0.0388P)^2^+1.1694P] where P=(Fo^2^+2Fc^2^)/3'
_refine_ls_weighting_scheme calc
_refine_ls_wR_factor_gt 0.0842
_refine_ls_wR_factor_ref 0.0914
_reflns_number_gt 6221
_reflns_number_total 7869
_reflns_threshold_expression >2sigma(I)
_cod_data_source_file c3dt32949f.txt
_cod_data_source_block tmcuc_final
_cod_database_code 7022748

loop_
_space_group_symop_operation_xyz
'x, y, z'
'-x, -y, -z'

loop_
_atom_site_label
_atom_site_type_symbol
_atom_site_fract_x
_atom_site_fract_y
_atom_site_fract_z
_atom_site_U_iso_or_equiv
_atom_site_adp_type
_atom_site_occupancy
_atom_site_symmetry_multiplicity
_atom_site_calc_flag
_atom_site_refinement_flags
O8 O -0.20037(16) -0.25685(16) 0.90997(11) 0.0328(4) Uani 1 1 d .
O6 O 0.03969(17) -0.15937(17) 1.01639(11) 0.0377(4) Uani 1 1 d .
N8 N -0.4277(2) -0.3443(2) 1.07757(13) 0.0326(5) Uani 1 1 d .
O2 O 0.8410(2) 0.35286(18) 0.52505(14) 0.0512(5) Uani 1 1 d .
O3 O 0.38712(18) -0.02092(16) 0.57272(11) 0.0389(4) Uani 1 1 d .
O7 O -0.19808(17) -0.14699(17) 1.03255(11) 0.0346(4) Uani 1 1 d .
N5 N 0.03892(19) -0.28223(18) 0.89985(12) 0.0260(4) Uani 1 1 d .
H5 H 0.1181 -0.2575 0.9101 0.031 Uiso 1 1 calc R
O1 O 0.6391(2) 0.47440(17) 0.42927(13) 0.0473(5) Uani 1 1 d .
O9 O -0.6759(2) -0.13952(18) 0.85401(12) 0.0486(5) Uani 1 1 d .
O10 O -0.71581(18) -0.37086(17) 0.97501(12) 0.0397(4) Uani 1 1 d .
O4 O 0.2657(2) 0.03455(19) 0.67953(13) 0.0574(6) Uani 1 1 d .
N4 N 0.1726(2) -0.21498(18) 0.73327(12) 0.0300(4) Uani 1 1 d .
H4 H 0.2054 -0.1815 0.7669 0.036 Uiso 1 1 calc R
O5 O 0.1411(2) -0.17675(18) 0.59984(11) 0.0457(5) Uani 1 1 d .
N7 N -0.5431(2) -0.21687(19) 0.95710(12) 0.0298(4) Uani 1 1 d .
C20 C 0.1016(3) -0.4175(2) 0.72076(16) 0.0326(5) Uani 1 1 d .
H20 H 0.1406 -0.3956 0.665 0.039 Uiso 1 1 calc R
C16 C 0.0425(2) -0.3667(2) 0.84994(14) 0.0249(5) Uani 1 1 d .
N3 N 0.6546(2) 0.06624(19) 0.61253(13) 0.0320(5) Uani 1 1 d .
C23 C -0.2892(3) 0.0771(2) 0.89661(17) 0.0365(6) Uani 1 1 d .
H23 H -0.2144 0.0747 0.9261 0.044 Uiso 1 1 calc R
N6 N -0.3799(2) -0.02036(19) 0.91479(13) 0.0307(4) Uani 1 1 d .
C10 C 0.8792(3) 0.0130(3) 0.69863(19) 0.0499(8) Uani 1 1 d .
H10 H 0.9549 -0.0051 0.7278 0.06 Uiso 1 1 calc R
N1 N 0.3759(2) 0.23577(19) 0.47580(13) 0.0312(5) Uani 1 1 d .
C13 C 0.2887(3) -0.0348(2) 0.63547(15) 0.0317(5) Uani 1 1 d .
C31 C -0.6009(3) -0.5103(2) 1.11340(17) 0.0377(6) Uani 1 1 d .
H31 H -0.6803 -0.5473 1.1023 0.045 Uiso 1 1 calc R
N2 N 0.6229(2) 0.27526(18) 0.51156(13) 0.0322(5) Uani 1 1 d .
C18 C -0.0154(3) -0.5682(2) 0.83951(17) 0.0359(6) Uani 1 1 d .
H18 H -0.0542 -0.6475 0.8639 0.043 Uiso 1 1 calc R
C24 C -0.3040(3) 0.1808(3) 0.83533(19) 0.0433(7) Uani 1 1 d .
H24 H -0.2391 0.2474 0.8234 0.052 Uiso 1 1 calc R
C27 C -0.4878(2) -0.0158(2) 0.87135(15) 0.0288(5) Uani 1 1 d .
C19 C 0.0429(3) -0.5342(2) 0.75726(17) 0.0369(6) Uani 1 1 d .
H19 H 0.0426 -0.5908 0.726 0.044 Uiso 1 1 calc R
C6 C 0.5775(3) 0.3752(2) 0.45988(16) 0.0310(5) Uani 1 1 d .
C29 C -0.6122(2) -0.3284(2) 0.99310(15) 0.0295(5) Uani 1 1 d .
C26 C -0.5085(3) 0.0853(2) 0.81080(16) 0.0360(6) Uani 1 1 d .
H26 H -0.5849 0.0865 0.7826 0.043 Uiso 1 1 calc R
C30 C -0.5447(2) -0.3991(2) 1.06413(15) 0.0311(5) Uani 1 1 d .
C15 C 0.1031(2) -0.3321(2) 0.76669(14) 0.0257(5) Uani 1 1 d .
C14 C 0.1923(2) -0.1507(2) 0.65380(15) 0.0302(5) Uani 1 1 d .
C28 C -0.5815(2) -0.1312(2) 0.89294(15) 0.0311(5) Uani 1 1 d .
C17 C -0.0160(2) -0.4839(2) 0.88544(15) 0.0321(5) Uani 1 1 d .
H17 H -0.0562 -0.5064 0.941 0.039 Uiso 1 1 calc R
C12 C 0.6578(3) -0.0417(3) 0.66724(16) 0.0395(6) Uani 1 1 d .
H12 H 0.5828 -0.0992 0.6759 0.047 Uiso 1 1 calc R
C22 C -0.0763(2) -0.1756(2) 0.99876(14) 0.0268(5) Uani 1 1 d .
C11 C 0.7684(3) -0.0715(3) 0.71175(18) 0.0471(7) Uani 1 1 d .
H11 H 0.7677 -0.1475 0.75 0.056 Uiso 1 1 calc R
C4 C 0.3612(3) 0.4394(3) 0.39355(18) 0.0431(7) Uani 1 1 d .
H4A H 0.4025 0.5183 0.3707 0.052 Uiso 1 1 calc R
C21 C -0.0843(2) -0.2415(2) 0.93052(14) 0.0253(5) Uani 1 1 d .
C7 C 0.7495(3) 0.2712(2) 0.54064(17) 0.0336(6) Uani 1 1 d .
C32 C -0.5373(3) -0.5662(3) 1.17976(19) 0.0483(7) Uani 1 1 d .
H32 H -0.5736 -0.6417 1.2144 0.058 Uiso 1 1 calc R
C9 C 0.8774(3) 0.1247(3) 0.64188(19) 0.0440(7) Uani 1 1 d .
H9 H 0.9522 0.1829 0.632 0.053 Uiso 1 1 calc R
C5 C 0.4319(2) 0.3502(2) 0.44141(15) 0.0302(5) Uani 1 1 d .
C1 C 0.2452(3) 0.2092(3) 0.46305(17) 0.0392(6) Uani 1 1 d .
H1 H 0.2047 0.1305 0.4878 0.047 Uiso 1 1 calc R
C2 C 0.1690(3) 0.2938(3) 0.41480(19) 0.0476(7) Uani 1 1 d .
H2 H 0.0791 0.2723 0.4061 0.057 Uiso 1 1 calc R
C25 C -0.4144(3) 0.1860(3) 0.79184(18) 0.0418(6) Uani 1 1 d .
H25 H -0.4257 0.2559 0.7504 0.05 Uiso 1 1 calc R
C8 C 0.7639(3) 0.1495(2) 0.59990(16) 0.0328(5) Uani 1 1 d .
C3 C 0.2273(3) 0.4106(3) 0.3796(2) 0.0509(8) Uani 1 1 d .
H3 H 0.1774 0.4696 0.3468 0.061 Uiso 1 1 calc R
C33 C -0.4196(3) -0.5095(3) 1.19444(19) 0.0487(7) Uani 1 1 d .
H33 H -0.3763 -0.5454 1.2396 0.058 Uiso 1 1 calc R
C34 C -0.3673(3) -0.3997(3) 1.14174(17) 0.0418(7) Uani 1 1 d .
H34 H -0.2865 -0.3623 1.1511 0.05 Uiso 1 1 calc R
Cu2 Cu -0.36842(3) -0.18417(3) 0.993340(18) 0.03007(9) Uani 1 1 d .
Cu1 Cu 0.50297(3) 0.12926(3) 0.545052(19) 0.03217(9) Uani 1 1 d .
O11 O 0.6308(4) 0.7186(3) 0.3306(3) 0.1056(12) Uani 1 1 d D
O12 O 0.9022(3) 0.6111(2) 0.41493(15) 0.0620(6) Uani 1 1 d D
O13 O 1.0623(4) 0.0738(5) 0.8287(2) 0.1376(17) Uani 1 1 d D
H111 H 0.708(4) 0.755(6) 0.307(4) 0.165 Uiso 1 1 d D
H112 H 0.652(7) 0.654(3) 0.360(3) 0.165 Uiso 1 1 d D
H121 H 0.971(5) 0.614(6) 0.440(3) 0.165 Uiso 1 1 d D
H122 H 0.844(5) 0.551(4) 0.439(3) 0.165 Uiso 1 1 d D
H131 H 1.134(3) 0.0345 0.816(3) 0.165 Uiso 1 1 d D
H132 H 1.073(6) 0.084(6) 0.874(2) 0.165 Uiso 1 1 d D

loop_
_atom_site_aniso_label
_atom_site_aniso_U_11
_atom_site_aniso_U_22
_atom_site_aniso_U_33
_atom_site_aniso_U_23
_atom_site_aniso_U_13
_atom_site_aniso_U_12
O8 0.0206(8) 0.0459(10) 0.0398(10) -0.0207(8) -0.0117(7) 0.0008(7)
O6 0.0258(9) 0.0490(11) 0.0456(11) -0.0190(9) -0.0153(8) -0.0046(8)
N8 0.0208(10) 0.0456(13) 0.0335(11) -0.0126(10) -0.0063(8) 0.0023(9)
O2 0.0324(10) 0.0395(11) 0.0842(16) -0.0113(10) -0.0236(10) -0.0110(8)
O3 0.0323(9) 0.0393(10) 0.0386(10) -0.0031(8) 0.0020(8) -0.0167(8)
O7 0.0255(9) 0.0505(11) 0.0361(10) -0.0232(8) -0.0092(7) -0.0018(7)
N5 0.0168(9) 0.0348(11) 0.0272(10) -0.0080(8) -0.0055(7) -0.0063(8)
O1 0.0375(10) 0.0313(10) 0.0664(14) 0.0004(9) -0.0098(9) -0.0104(8)
O9 0.0442(11) 0.0520(12) 0.0499(12) -0.0006(9) -0.0274(9) -0.0150(9)
O10 0.0266(9) 0.0436(11) 0.0476(11) -0.0050(9) -0.0128(8) -0.0084(8)
O4 0.0755(15) 0.0486(12) 0.0494(13) -0.0217(10) 0.0013(11) -0.0215(11)
N4 0.0326(11) 0.0313(11) 0.0255(10) -0.0061(8) -0.0042(8) -0.0104(8)
O5 0.0492(11) 0.0536(12) 0.0323(10) -0.0051(9) -0.0091(9) -0.0248(9)
N7 0.0220(10) 0.0362(11) 0.0322(11) -0.0092(9) -0.0068(8) -0.0039(8)
C20 0.0300(13) 0.0376(14) 0.0314(13) -0.0111(11) -0.0053(10) -0.0029(10)
C16 0.0163(10) 0.0299(12) 0.0285(12) -0.0063(10) -0.0059(9) -0.0023(9)
N3 0.0305(11) 0.0351(12) 0.0313(11) -0.0089(9) -0.0073(9) -0.0011(9)
C23 0.0288(13) 0.0402(15) 0.0472(16) -0.0210(13) -0.0093(11) -0.0038(11)
N6 0.0227(10) 0.0378(12) 0.0357(11) -0.0163(9) -0.0061(8) -0.0021(8)
C10 0.0465(17) 0.061(2) 0.0533(19) -0.0234(16) -0.0265(14) 0.0196(15)
N1 0.0243(10) 0.0370(12) 0.0345(11) -0.0118(9) -0.0068(8) -0.0042(8)
C13 0.0300(13) 0.0314(13) 0.0317(13) -0.0013(11) -0.0099(11) -0.0076(10)
C31 0.0276(13) 0.0429(15) 0.0406(15) -0.0085(12) -0.0040(11) 0.0015(11)
N2 0.0221(10) 0.0291(11) 0.0451(13) -0.0062(9) -0.0102(9) -0.0039(8)
C18 0.0340(13) 0.0267(13) 0.0451(16) -0.0008(11) -0.0140(12) -0.0065(10)
C24 0.0396(15) 0.0355(15) 0.0574(18) -0.0175(14) -0.0062(13) -0.0093(12)
C27 0.0219(11) 0.0375(14) 0.0299(13) -0.0141(11) -0.0043(9) 0.0008(10)
C19 0.0350(14) 0.0332(14) 0.0489(17) -0.0171(12) -0.0154(12) 0.0006(11)
C6 0.0264(12) 0.0290(13) 0.0375(14) -0.0096(11) -0.0030(10) -0.0026(10)
C29 0.0184(11) 0.0367(14) 0.0339(13) -0.0111(11) -0.0031(9) 0.0002(9)
C26 0.0322(13) 0.0391(15) 0.0390(15) -0.0122(12) -0.0089(11) 0.0007(11)
C30 0.0217(11) 0.0375(14) 0.0345(14) -0.0125(11) -0.0011(10) 0.0024(10)
C15 0.0182(10) 0.0274(12) 0.0303(12) -0.0044(10) -0.0054(9) -0.0033(9)
C14 0.0228(11) 0.0362(13) 0.0298(13) -0.0079(11) -0.0005(10) -0.0074(10)
C28 0.0219(11) 0.0408(14) 0.0317(13) -0.0100(11) -0.0067(10) -0.0039(10)
C17 0.0255(12) 0.0375(14) 0.0294(13) -0.0005(11) -0.0060(10) -0.0076(10)
C12 0.0455(16) 0.0377(15) 0.0344(15) -0.0071(12) -0.0075(12) -0.0001(12)
C22 0.0260(12) 0.0288(12) 0.0267(12) -0.0063(10) -0.0088(9) -0.0042(9)
C11 0.0574(18) 0.0460(17) 0.0402(16) -0.0102(13) -0.0176(14) 0.0133(14)
C4 0.0421(15) 0.0423(16) 0.0453(17) -0.0087(13) -0.0131(13) 0.0032(12)
C21 0.0219(11) 0.0281(12) 0.0245(12) -0.0027(9) -0.0060(9) -0.0047(9)
C7 0.0251(12) 0.0329(14) 0.0461(15) -0.0145(12) -0.0083(11) -0.0029(10)
C32 0.0446(16) 0.0456(17) 0.0470(17) -0.0002(14) -0.0052(13) 0.0030(13)
C9 0.0328(14) 0.0526(18) 0.0551(18) -0.0228(15) -0.0179(13) 0.0063(12)
C5 0.0258(12) 0.0317(13) 0.0337(13) -0.0098(11) -0.0047(10) -0.0005(10)
C1 0.0263(12) 0.0497(16) 0.0442(16) -0.0157(13) -0.0076(11) -0.0081(11)
C2 0.0288(14) 0.067(2) 0.0569(19) -0.0269(16) -0.0178(13) 0.0030(13)
C25 0.0410(15) 0.0359(15) 0.0494(17) -0.0134(13) -0.0066(13) 0.0018(12)
C8 0.0263(12) 0.0393(14) 0.0371(14) -0.0174(11) -0.0059(10) -0.0001(10)
C3 0.0436(16) 0.061(2) 0.0553(19) -0.0174(16) -0.0250(14) 0.0156(14)
C33 0.0394(16) 0.061(2) 0.0435(17) -0.0045(15) -0.0148(13) 0.0124(14)
C34 0.0279(13) 0.0605(18) 0.0394(15) -0.0134(14) -0.0125(11) 0.0050(12)
Cu2 0.02057(15) 0.04022(18) 0.03341(17) -0.01380(13) -0.00891(12) -0.00209(12)
Cu1 0.02674(16) 0.03147(17) 0.03589(18) -0.00153(13) -0.00914(13) -0.01085(12)
O11 0.098(2) 0.068(2) 0.135(3) 0.0309(18) -0.066(2) -0.0103(17)
O12 0.0606(15) 0.0698(16) 0.0558(14) -0.0114(12) -0.0163(11) -0.0230(12)
O13 0.096(2) 0.260(5) 0.113(3) -0.134(3) -0.046(2) 0.054(3)

loop_
_atom_type_symbol
_atom_type_description
_atom_type_scat_dispersion_real
_atom_type_scat_dispersion_imag
_atom_type_scat_source
C C 0.0033 0.0016 'International Tables Vol C Tables 4.2.6.8 and 6.1.1.4'
H H 0 0 'International Tables Vol C Tables 4.2.6.8 and 6.1.1.4'
O O 0.0106 0.006 'International Tables Vol C Tables 4.2.6.8 and 6.1.1.4'
Cu Cu 0.3201 1.2651 'International Tables Vol C Tables 4.2.6.8 and 6.1.1.4'
N N 0.0061 0.0033 'International Tables Vol C Tables 4.2.6.8 and 6.1.1.4'

loop_
_exptl_crystal_face_index_h
_exptl_crystal_face_index_k
_exptl_crystal_face_index_l
_exptl_crystal_face_perp_dist
0 -1 -1 0.002
0 1 1 0.02
-1 0 0 0.2731
1 0 0 0.2077
0 -1 1 0.0207
0 1 -1 0.0506

loop_
_geom_angle_atom_site_label_1
_geom_angle_atom_site_label_2
_geom_angle_atom_site_label_3
_geom_angle
C21 O8 Cu2 106.46(15)
C34 N8 C30 118.6(2)
C34 N8 Cu2 128.58(18)
C30 N8 Cu2 112.83(16)
C13 O3 Cu1 115.31(16)
C22 O7 Cu2 118.73(14)
C21 N5 C16 120.88(18)
C21 N5 H5 119.6
C16 N5 H5 119.6
C14 N4 C15 126.1(2)
C14 N4 H4 117
C15 N4 H4 117
C28 N7 C29 124.8(2)
C28 N7 Cu2 117.31(15)
C29 N7 Cu2 117.69(16)
C19 C20 C15 120.3(2)
C19 C20 H20 119.9
C15 C20 H20 119.9
C17 C16 C15 120.2(2)
C17 C16 N5 118.6(2)
C15 C16 N5 121.2(2)
C12 N3 C8 118.7(2)
C12 N3 Cu1 128.63(18)
C8 N3 Cu1 112.61(17)
N6 C23 C24 121.5(2)
N6 C23 H23 119.3
C24 C23 H23 119.3
C23 N6 C27 118.6(2)
C23 N6 Cu2 128.08(17)
C27 N6 Cu2 113.03(16)
C11 C10 C9 119.4(3)
C11 C10 H10 120.3
C9 C10 H10 120.3
C1 N1 C5 118.3(2)
C1 N1 Cu1 129.01(18)
C5 N1 Cu1 112.59(15)
O4 C13 O3 126.1(2)
O4 C13 C14 119.2(2)
O3 C13 C14 114.7(2)
C30 C31 C32 118.5(3)
C30 C31 H31 120.8
C32 C31 H31 120.8
C6 N2 C7 124.5(2)
C6 N2 Cu1 117.77(15)
C7 N2 Cu1 117.75(17)
C19 C18 C17 119.5(2)
C19 C18 H18 120.3
C17 C18 H18 120.3
C25 C24 C23 119.9(2)
C25 C24 H24 120
C23 C24 H24 120
N6 C27 C26 122.3(2)
N6 C27 C28 115.5(2)
C26 C27 C28 122.2(2)
C20 C19 C18 120.7(2)
C20 C19 H19 119.6
C18 C19 H19 119.6
O1 C6 N2 128.2(2)
O1 C6 C5 120.6(2)
N2 C6 C5 111.2(2)
O10 C29 N7 128.1(2)
O10 C29 C30 120.8(2)
N7 C29 C30 111.03(19)
C27 C26 C25 119.0(2)
C27 C26 H26 120.5
C25 C26 H26 120.5
N8 C30 C31 122.2(2)
N8 C30 C29 115.8(2)
C31 C30 C29 122.0(2)
C20 C15 C16 118.7(2)
C20 C15 N4 122.0(2)
C16 C15 N4 119.1(2)
O5 C14 N4 126.1(2)
O5 C14 C13 120.7(2)
N4 C14 C13 113.2(2)
O9 C28 N7 128.2(2)
O9 C28 C27 120.7(2)
N7 C28 C27 111.10(19)
C18 C17 C16 120.6(2)
C18 C17 H17 119.7
C16 C17 H17 119.7
N3 C12 C11 122.3(3)
N3 C12 H12 118.8
C11 C12 H12 118.8
O6 C22 O7 126.8(2)
O6 C22 C21 119.1(2)
O7 C22 C21 114.07(18)
C10 C11 C12 118.8(3)
C10 C11 H11 120.6
C12 C11 H11 120.6
C5 C4 C3 118.8(3)
C5 C4 H4A 120.6
C3 C4 H4A 120.6
O8 C21 N5 124.2(2)
O8 C21 C22 120.5(2)
N5 C21 C22 115.20(19)
O2 C7 N2 127.5(2)
O2 C7 C8 121.3(2)
N2 C7 C8 111.1(2)
C31 C32 C33 119.4(3)
C31 C32 H32 120.3
C33 C32 H32 120.3
C8 C9 C10 119.2(3)
C8 C9 H9 120.4
C10 C9 H9 120.4
N1 C5 C4 122.5(2)
N1 C5 C6 115.8(2)
C4 C5 C6 121.8(2)
N1 C1 C2 122.3(3)
N1 C1 H1 118.8
C2 C1 H1 118.8
C1 C2 C3 118.9(3)
C1 C2 H2 120.5
C3 C2 H2 120.5
C24 C25 C26 118.6(3)
C24 C25 H25 120.7
C26 C25 H25 120.7
N3 C8 C9 121.5(3)
N3 C8 C7 115.8(2)
C9 C8 C7 122.6(2)
C2 C3 C4 119.1(3)
C2 C3 H3 120.4
C4 C3 H3 120.4
C34 C33 C32 119.0(3)
C34 C33 H33 120.5
C32 C33 H33 120.5
N8 C34 C33 122.3(3)
N8 C34 H34 118.9
C33 C34 H34 118.9
N7 Cu2 O7 177.46(8)
N7 Cu2 N6 82.26(8)
O7 Cu2 N6 97.07(8)
N7 Cu2 N8 82.01(8)
O7 Cu2 N8 98.17(8)
N6 Cu2 N8 160.99(8)
N7 Cu2 O8 102.41(7)
O7 Cu2 O8 80.09(6)
N6 Cu2 O8 95.79(7)
N8 Cu2 O8 97.96(7)
N2 Cu1 O3 176.44(9)
N2 Cu1 N1 82.66(8)
O3 Cu1 N1 97.06(8)
N2 Cu1 N3 82.58(8)
O3 Cu1 N3 97.95(8)
N1 Cu1 N3 164.61(8)
H111 O11 H112 106(6)
H121 O12 H122 113(6)
H131 O13 H132 104(2)

loop_
_geom_bond_atom_site_label_1
_geom_bond_atom_site_label_2
_geom_bond_distance
O8 C21 1.232(3)
O8 Cu2 2.2386(17)
O6 C22 1.210(3)
N8 C34 1.328(3)
N8 C30 1.350(3)
N8 Cu2 2.007(2)
O2 C7 1.212(3)
O3 C13 1.271(3)
O3 Cu1 1.9271(16)
O7 C22 1.272(3)
O7 Cu2 1.9300(16)
N5 C21 1.318(3)
N5 C16 1.426(3)
N5 H5 0.86
O1 C6 1.209(3)
O9 C28 1.215(3)
O10 C29 1.210(3)
O4 C13 1.209(3)
N4 C14 1.345(3)
N4 C15 1.410(3)
N4 H4 0.86
O5 C14 1.208(3)
N7 C28 1.356(3)
N7 C29 1.362(3)
N7 Cu2 1.9253(18)
C20 C19 1.374(4)
C20 C15 1.387(3)
C20 H20 0.93
C16 C17 1.376(3)
C16 C15 1.395(3)
N3 C12 1.328(3)
N3 C8 1.351(3)
N3 Cu1 1.996(2)
C23 N6 1.334(3)
C23 C24 1.373(4)
C23 H23 0.93
N6 C27 1.350(3)
N6 Cu2 1.990(2)
C10 C11 1.369(4)
C10 C9 1.374(4)
C10 H10 0.93
N1 C1 1.337(3)
N1 C5 1.340(3)
N1 Cu1 1.994(2)
C13 C14 1.529(3)
C31 C30 1.367(4)
C31 C32 1.375(4)
C31 H31 0.93
N2 C6 1.351(3)
N2 C7 1.365(3)
N2 Cu1 1.9053(19)
C18 C19 1.374(4)
C18 C17 1.375(4)
C18 H18 0.93
C24 C25 1.370(4)
C24 H24 0.93
C27 C26 1.360(4)
C27 C28 1.504(3)
C19 H19 0.93
C6 C5 1.505(3)
C29 C30 1.503(3)
C26 C25 1.381(4)
C26 H26 0.93
C17 H17 0.93
C12 C11 1.380(4)
C12 H12 0.93
C22 C21 1.545(3)
C11 H11 0.93
C4 C5 1.364(4)
C4 C3 1.381(4)
C4 H4A 0.93
C7 C8 1.495(4)
C32 C33 1.376(4)
C32 H32 0.93
C9 C8 1.373(4)
C9 H9 0.93
C1 C2 1.370(4)
C1 H1 0.93
C2 C3 1.371(4)
C2 H2 0.93
C25 H25 0.93
C3 H3 0.93
C33 C34 1.365(4)
C33 H33 0.93
C34 H34 0.93
O11 H111 0.83(2)
O11 H112 0.81(2)
O12 H121 0.85(2)
O12 H122 0.85(2)
O13 H131 0.829(14)
O13 H132 0.829(14)

loop_
_geom_hbond_atom_site_label_D
_geom_hbond_atom_site_label_H
_geom_hbond_atom_site_label_A
_geom_hbond_distance_DH
_geom_hbond_distance_HA
_geom_hbond_distance_DA
_geom_hbond_angle_DHA
_geom_hbond_site_symmetry_A
N5 H5 O9 0.86 2.28 3.025(2) 144.3 1_655
N5 H5 O10 0.86 2.26 2.876(2) 128.6 1_655
N4 H4 O9 0.86 2.15 2.989(3) 164.6 1_655
O11 H111 O4 0.83(2) 2.45(6) 2.900(4) 115(5) 2_666
O12 H121 O2 0.85(2) 2.02(2) 2.855(3) 166(6) 2_766
O12 H122 O1 0.85(2) 2.17(4) 2.874(3) 140(6) .
O13 H132 O6 0.829(14) 2.34(3) 3.046(4) 143(5) 2_657
O13 H131 O4 0.829(14) 2.45(4) 3.046(4) 130(4) 1_655
O13 H132 O7 0.829(14) 2.39(3) 3.159(3) 155(6) 2_657
